data_4306910
loop_
_publ_author_name
'Koichiro Takao'
'Yasuhisa Ikeda'

_publ_section_title
;
Structural Characterization and Reactivity of UO2(salophen)L and
[UO2(salophen)]2: Dimerization of UO2(salophen) Fragments in
Noncoordinating Solvents (salophen
=N,N'-Disalicylidene-o-phenylenediaminate, L =N,N-Dimethylformamide,
Dimethyl Sulfoxide)
;
_journal_name_full 'Inorganic Chemistry'
_journal_page_first 1550
_journal_page_last 1562
_journal_paper_doi 10.1021/ic0611950
_journal_volume 46
_journal_year 2007
_chemical_formula_moiety 'C23 H21 N3 O5 U, C H2 Cl2'
_chemical_formula_sum 'C24 H23 Cl2 N3 O5 U'
_chemical_formula_weight 742.38
_chemical_name_systematic
; 
 ? 
;
_space_group_IT_number 14
_symmetry_cell_setting monoclinic
_symmetry_Int_Tables_number 14
_symmetry_space_group_name_Hall '-P 2yn'
_symmetry_space_group_name_H-M 'P 1 21/n 1'
_atom_sites_solution_hydrogens geom
_atom_sites_solution_primary direct
_atom_sites_solution_secondary difmap
_audit_creation_method SHELXL-97
_cell_angle_alpha 90.00
_cell_angle_beta 100.65(3)
_cell_angle_gamma 90.00
_cell_formula_units_Z 4
_cell_length_a 10.667(4)
_cell_length_b 9.608(3)
_cell_length_c 24.859(10)
_cell_measurement_reflns_used 26142
_cell_measurement_temperature 123(2)
_cell_measurement_theta_max 27.5
_cell_volume 2503.9(16)
_computing_cell_refinement PROCESS-AUTO
_computing_data_collection PROCESS-AUTO
_computing_data_reduction CrystalStructure
_computing_structure_refinement 'SHELXL-97 (Sheldrick, 1997)'
_computing_structure_solution SIR92
_diffrn_ambient_temperature 123(2)
_diffrn_detector_area_resol_mean 10.00
_diffrn_measured_fraction_theta_full 0.997
_diffrn_measured_fraction_theta_max 0.997
_diffrn_measurement_device_type 'Rigaku RAXIS-RAPID'
_diffrn_measurement_method \w
_diffrn_radiation_monochromator graphite
_diffrn_radiation_source 'fine-focus sealed tube'
_diffrn_radiation_type MoK\a
_diffrn_radiation_wavelength 0.71075
_diffrn_reflns_av_R_equivalents 0.0402
_diffrn_reflns_av_sigmaI/netI 0.0245
_diffrn_reflns_limit_h_max 13
_diffrn_reflns_limit_h_min -13
_diffrn_reflns_limit_k_max 12
_diffrn_reflns_limit_k_min -12
_diffrn_reflns_limit_l_max 32
_diffrn_reflns_limit_l_min -27
_diffrn_reflns_number 23518
_diffrn_reflns_theta_full 27.48
_diffrn_reflns_theta_max 27.48
_diffrn_reflns_theta_min 3.09
_exptl_absorpt_coefficient_mu 6.736
_exptl_absorpt_correction_T_max 0.2371
_exptl_absorpt_correction_T_min 0.2371
_exptl_absorpt_correction_type numerical
_exptl_absorpt_process_details
;
    Higashi, T. (1999). Program for Absorption Correction.
    Rigaku Corporation, Tokyo, Japan.
;
_exptl_crystal_colour orange
_exptl_crystal_density_diffrn 1.969
_exptl_crystal_density_method 'not measured'
_exptl_crystal_description block
_exptl_crystal_F_000 1416
_exptl_crystal_size_max 0.30
_exptl_crystal_size_mid 0.30
_exptl_crystal_size_min 0.30
_refine_diff_density_max 0.964
_refine_diff_density_min -0.740
_refine_diff_density_rms 0.112
_refine_ls_extinction_coef 0.00272(11)
_refine_ls_extinction_expression Fc^*^=kFc[1+0.001xFc^2^\l^3^/sin(2\q)]^-1/4^
_refine_ls_extinction_method SHELXL
_refine_ls_goodness_of_fit_ref 1.119
_refine_ls_hydrogen_treatment constr
_refine_ls_matrix_type full
_refine_ls_number_parameters 317
_refine_ls_number_reflns 5734
_refine_ls_number_restraints 0
_refine_ls_restrained_S_all 1.119
_refine_ls_R_factor_all 0.0291
_refine_ls_R_factor_gt 0.0258
_refine_ls_shift/su_max 0.002
_refine_ls_shift/su_mean 0.000
_refine_ls_structure_factor_coef Fsqd
_refine_ls_weighting_details 'calc w=1/[\s^2^(Fo^2^)+(0.0262P)^2^+5.3741P] where P=(Fo^2^+2Fc^2^)/3'
_refine_ls_weighting_scheme calc
_refine_ls_wR_factor_gt 0.0633
_refine_ls_wR_factor_ref 0.0650
_reflns_number_gt 5274
_reflns_number_total 5734
_reflns_threshold_expression >2sigma(I)
_cod_data_source_file ic0611950si20061026_080954.cif
_cod_data_source_block UO2(salophen)DMFCH2Cl2-Complex_1
_cod_original_sg_symbol_H-M 'P 21/n'
_cod_database_code 4306910

loop_
_symmetry_equiv_pos_as_xyz
'x, y, z'
'-x+1/2, y+1/2, -z+1/2'
'-x, -y, -z'
'x-1/2, -y-1/2, z-1/2'

loop_
_atom_site_label
_atom_site_type_symbol
_atom_site_fract_x
_atom_site_fract_y
_atom_site_fract_z
_atom_site_U_iso_or_equiv
_atom_site_adp_type
_atom_site_occupancy
_atom_site_symmetry_multiplicity
_atom_site_calc_flag
_atom_site_refinement_flags
_atom_site_disorder_assembly
_atom_site_disorder_group
U1 U 0.042272(11) -0.240763(11) 0.640916(5) 0.02047(6) Uani 1 1 d . . .
Cl2 Cl 0.32100(14) -0.03499(11) 0.51214(5) 0.0549(3) Uani 1 1 d . . .
Cl3 Cl 0.37658(15) 0.25791(11) 0.52559(6) 0.0528(3) Uani 1 1 d . . .
O1 O 0.1377(2) -0.3464(2) 0.69108(10) 0.0254(5) Uani 1 1 d . . .
O2 O -0.0507(2) -0.1264(3) 0.59254(10) 0.0278(5) Uani 1 1 d . . .
O3 O -0.0465(3) -0.4419(3) 0.58972(12) 0.0361(6) Uani 1 1 d . . .
O4 O -0.1270(2) -0.2799(3) 0.68169(11) 0.0284(5) Uani 1 1 d . . .
O5 O 0.1820(2) -0.2830(3) 0.58392(11) 0.0261(5) Uani 1 1 d . . .
N1 N -0.0442(3) -0.6658(3) 0.56165(13) 0.0299(7) Uani 1 1 d . . .
N2 N 0.0350(3) -0.0607(3) 0.71557(12) 0.0209(5) Uani 1 1 d . . .
N3 N 0.2223(3) -0.0641(3) 0.65781(11) 0.0210(5) Uani 1 1 d . . .
C1 C -0.1291(3) -0.2993(4) 0.73409(15) 0.0240(7) Uani 1 1 d . . .
C2 C -0.1971(3) -0.4124(4) 0.75067(17) 0.0293(8) Uani 1 1 d . . .
H2 H -0.2397 -0.4735 0.7245 0.035 Uiso 1 1 calc R . .
C3 C -0.2011(3) -0.4336(4) 0.80518(17) 0.0308(8) Uani 1 1 d . . .
H3 H -0.2470 -0.5085 0.8152 0.037 Uiso 1 1 calc R . .
C4 C -0.1376(4) -0.3445(4) 0.84558(17) 0.0316(8) Uani 1 1 d . . .
H4 H -0.1383 -0.3613 0.8824 0.038 Uiso 1 1 calc R . .
C5 C -0.0737(4) -0.2307(4) 0.82984(17) 0.0271(7) Uani 1 1 d . . .
H5 H -0.0339 -0.1689 0.8564 0.032 Uiso 1 1 calc R . .
C6 C -0.0675(3) -0.2061(3) 0.77472(15) 0.0235(7) Uani 1 1 d . . .
C7 C -0.0015(3) -0.0824(3) 0.76152(14) 0.0227(7) Uani 1 1 d . . .
H7 H 0.0157 -0.0136 0.7882 0.027 Uiso 1 1 calc R . .
C8 C 0.0893(3) 0.0703(3) 0.70618(14) 0.0217(6) Uani 1 1 d . . .
C9 C 0.0432(3) 0.1962(4) 0.72217(15) 0.0259(7) Uani 1 1 d . . .
H9 H -0.0239 0.1978 0.7414 0.031 Uiso 1 1 calc R . .
C10 C 0.0990(4) 0.3207(4) 0.70899(15) 0.0284(7) Uani 1 1 d . . .
H10 H 0.0694 0.4054 0.7198 0.034 Uiso 1 1 calc R . .
C11 C 0.1974(3) 0.3186(4) 0.68010(15) 0.0280(7) Uani 1 1 d . . .
H11 H 0.2342 0.4019 0.6719 0.034 Uiso 1 1 calc R . .
C12 C 0.2424(3) 0.1933(4) 0.66309(14) 0.0258(7) Uani 1 1 d . . .
H12 H 0.3083 0.1926 0.6432 0.031 Uiso 1 1 calc R . .
C13 C 0.1878(3) 0.0686(3) 0.67612(13) 0.0212(6) Uani 1 1 d . . .
C14 C 0.3402(3) -0.0895(3) 0.65632(13) 0.0229(7) Uani 1 1 d . . .
H14 H 0.4000 -0.0235 0.6718 0.027 Uiso 1 1 calc R . .
C15 C 0.3877(3) -0.2120(4) 0.63262(14) 0.0228(6) Uani 1 1 d . . .
C16 C 0.5202(4) -0.2355(3) 0.64224(15) 0.0251(7) Uani 1 1 d . . .
H16 H 0.5729 -0.1776 0.6666 0.030 Uiso 1 1 calc R . .
C17 C 0.5748(3) -0.3409(4) 0.61693(15) 0.0279(7) Uani 1 1 d . . .
H17 H 0.6623 -0.3566 0.6250 0.034 Uiso 1 1 calc R . .
C18 C 0.4951(4) -0.4235(4) 0.57881(16) 0.0287(7) Uani 1 1 d . . .
H18 H 0.5306 -0.4932 0.5604 0.034 Uiso 1 1 calc R . .
C19 C 0.3647(3) -0.4037(3) 0.56800(15) 0.0272(7) Uani 1 1 d . . .
H19 H 0.3141 -0.4596 0.5422 0.033 Uiso 1 1 calc R . .
C20 C 0.3067(3) -0.3000(3) 0.59539(14) 0.0230(6) Uani 1 1 d . . .
C21 C 0.0033(4) -0.5403(4) 0.56839(15) 0.0296(8) Uani 1 1 d . . .
H21 H 0.0795 -0.5229 0.5565 0.035 Uiso 1 1 calc R . .
C22 C -0.1575(5) -0.7033(5) 0.5828(2) 0.0484(12) Uani 1 1 d . . .
H22A H -0.1788 -0.7988 0.5741 0.073 Uiso 1 1 calc R . .
H22B H -0.2272 -0.6447 0.5665 0.073 Uiso 1 1 calc R . .
H22C H -0.1417 -0.6912 0.6218 0.073 Uiso 1 1 calc R . .
C23 C 0.0173(5) -0.7762(4) 0.53552(18) 0.0385(9) Uani 1 1 d . . .
H23A H -0.0321 -0.8601 0.5344 0.058 Uiso 1 1 calc R . .
H23B H 0.1014 -0.7925 0.5561 0.058 Uiso 1 1 calc R . .
H23C H 0.0229 -0.7487 0.4989 0.058 Uiso 1 1 calc R . .
C24 C 0.3392(4) 0.1214(4) 0.47818(16) 0.0327(8) Uani 1 1 d . . .
H24A H 0.2608 0.1429 0.4530 0.039 Uiso 1 1 calc R . .
H24B H 0.4068 0.1115 0.4572 0.039 Uiso 1 1 calc R . .

loop_
_atom_site_aniso_label
_atom_site_aniso_U_11
_atom_site_aniso_U_22
_atom_site_aniso_U_33
_atom_site_aniso_U_23
_atom_site_aniso_U_13
_atom_site_aniso_U_12
U1 0.01927(8) 0.01873(8) 0.02214(8) -0.00071(4) 0.00046(5) -0.00324(4)
Cl2 0.0788(9) 0.0335(5) 0.0501(7) 0.0101(5) 0.0062(6) -0.0160(5)
Cl3 0.0763(9) 0.0390(6) 0.0486(7) -0.0146(5) 0.0257(6) -0.0214(5)
O1 0.0270(12) 0.0193(11) 0.0298(13) 0.0019(9) 0.0053(10) -0.0037(9)
O2 0.0264(13) 0.0318(13) 0.0249(13) 0.0038(10) 0.0039(10) 0.0021(10)
O3 0.0314(14) 0.0351(14) 0.0408(16) -0.0130(12) 0.0041(12) -0.0113(11)
O4 0.0244(13) 0.0309(12) 0.0298(14) -0.0026(11) 0.0052(10) -0.0078(10)
O5 0.0238(12) 0.0269(11) 0.0271(13) -0.0038(10) 0.0031(10) -0.0018(10)
N1 0.0346(17) 0.0294(15) 0.0263(16) -0.0075(12) 0.0077(13) -0.0124(13)
N2 0.0187(13) 0.0191(12) 0.0242(14) 0.0001(10) 0.0018(11) -0.0016(10)
N3 0.0244(14) 0.0196(12) 0.0189(13) 0.0009(10) 0.0040(11) -0.0029(10)
C1 0.0183(15) 0.0236(15) 0.0307(18) 0.0020(14) 0.0064(13) 0.0026(13)
C2 0.0226(17) 0.0223(16) 0.043(2) 0.0010(15) 0.0057(15) -0.0029(13)
C3 0.0239(17) 0.0252(17) 0.045(2) 0.0101(15) 0.0115(16) 0.0022(13)
C4 0.0328(19) 0.0271(17) 0.038(2) 0.0090(15) 0.0157(16) 0.0081(14)
C5 0.0267(18) 0.0238(16) 0.033(2) 0.0020(14) 0.0124(15) 0.0061(13)
C6 0.0205(15) 0.0199(15) 0.0315(18) 0.0023(13) 0.0082(13) 0.0017(12)
C7 0.0209(15) 0.0187(14) 0.0275(17) -0.0020(12) 0.0021(13) 0.0001(12)
C8 0.0234(16) 0.0193(15) 0.0205(16) 0.0021(12) -0.0007(13) -0.0016(12)
C9 0.0288(17) 0.0220(16) 0.0262(17) 0.0000(13) 0.0030(14) -0.0006(14)
C10 0.0354(19) 0.0187(15) 0.0284(18) -0.0014(13) -0.0015(15) -0.0005(14)
C11 0.0303(18) 0.0203(16) 0.0304(19) 0.0045(14) -0.0017(15) -0.0044(13)
C12 0.0284(17) 0.0228(16) 0.0247(17) 0.0009(13) 0.0010(14) -0.0064(13)
C13 0.0225(16) 0.0203(15) 0.0187(15) 0.0003(12) -0.0017(12) -0.0024(12)
C14 0.0245(16) 0.0227(15) 0.0207(16) 0.0006(12) 0.0022(13) -0.0066(12)
C15 0.0225(16) 0.0222(15) 0.0233(16) 0.0029(13) 0.0032(13) -0.0024(13)
C16 0.0241(17) 0.0258(17) 0.0251(18) 0.0028(13) 0.0036(14) -0.0055(12)
C17 0.0254(17) 0.0252(16) 0.033(2) 0.0059(14) 0.0062(15) -0.0010(13)
C18 0.0317(18) 0.0234(16) 0.0329(19) 0.0024(14) 0.0110(15) 0.0007(14)
C19 0.0307(18) 0.0224(16) 0.0281(18) -0.0021(13) 0.0045(15) -0.0057(13)
C20 0.0217(15) 0.0211(15) 0.0263(17) 0.0018(13) 0.0046(13) -0.0030(12)
C21 0.0303(18) 0.0300(18) 0.0273(18) -0.0029(14) 0.0027(15) -0.0105(14)
C22 0.053(3) 0.050(3) 0.046(3) -0.012(2) 0.019(2) -0.029(2)
C23 0.046(2) 0.0306(19) 0.037(2) -0.0049(17) 0.0022(19) 0.0001(17)
C24 0.042(2) 0.0280(18) 0.0267(18) 0.0012(14) 0.0020(16) -0.0046(15)

loop_
_atom_type_symbol
_atom_type_description
_atom_type_scat_dispersion_real
_atom_type_scat_dispersion_imag
_atom_type_scat_source
C C 0.0033 0.0016 'International Tables Vol C Tables 4.2.6.8 and 6.1.1.4'
Cl Cl 0.1484 0.1585 'International Tables Vol C Tables 4.2.6.8 and 6.1.1.4'
H H 0.0000 0.0000 'International Tables Vol C Tables 4.2.6.8 and 6.1.1.4'
N N 0.0061 0.0033 'International Tables Vol C Tables 4.2.6.8 and 6.1.1.4'
O O 0.0106 0.0060 'International Tables Vol C Tables 4.2.6.8 and 6.1.1.4'
U U -9.6767 9.6646 'International Tables Vol C Tables 4.2.6.8 and 6.1.1.4'

loop_
_geom_angle_atom_site_label_1
_geom_angle_atom_site_label_2
_geom_angle_atom_site_label_3
_geom_angle
_geom_angle_site_symmetry_1
_geom_angle_site_symmetry_3
_geom_angle_publ_flag
O1 U1 O2 176.94(11) . . ?
O1 U1 O4 89.53(11) . . ?
O2 U1 O4 90.81(11) . . ?
O1 U1 O5 88.78(11) . . ?
O2 U1 O5 92.10(11) . . ?
O4 U1 O5 156.89(10) . . ?
O1 U1 O3 91.76(11) . . ?
O2 U1 O3 91.31(11) . . ?
O4 U1 O3 80.49(10) . . ?
O5 U1 O3 76.52(9) . . ?
O1 U1 N3 87.03(10) . . ?
O2 U1 N3 90.51(11) . . ?
O4 U1 N3 132.81(9) . . ?
O5 U1 N3 70.10(9) . . ?
O3 U1 N3 146.62(9) . . ?
O1 U1 N2 88.14(10) . . ?
O2 U1 N2 89.12(11) . . ?
O4 U1 N2 69.63(9) . . ?
O5 U1 N2 133.32(9) . . ?
O3 U1 N2 150.12(9) . . ?
N3 U1 N2 63.23(9) . . ?
C21 O3 U1 132.4(2) . . ?
C1 O4 U1 128.8(2) . . ?
C20 O5 U1 129.7(2) . . ?
C21 N1 C22 120.8(4) . . ?
C21 N1 C23 122.1(3) . . ?
C22 N1 C23 117.0(3) . . ?
C7 N2 C8 119.2(3) . . ?
C7 N2 U1 126.1(2) . . ?
C8 N2 U1 114.4(2) . . ?
C14 N3 C13 119.3(3) . . ?
C14 N3 U1 125.6(2) . . ?
C13 N3 U1 114.8(2) . . ?
O4 C1 C2 120.1(3) . . ?
O4 C1 C6 121.6(3) . . ?
C2 C1 C6 118.3(3) . . ?
C3 C2 C1 120.8(3) . . ?
C3 C2 H2 119.6 . . ?
C1 C2 H2 119.6 . . ?
C2 C3 C4 121.1(3) . . ?
C2 C3 H3 119.4 . . ?
C4 C3 H3 119.4 . . ?
C5 C4 C3 118.7(4) . . ?
C5 C4 H4 120.6 . . ?
C3 C4 H4 120.6 . . ?
C4 C5 C6 121.6(4) . . ?
C4 C5 H5 119.2 . . ?
C6 C5 H5 119.2 . . ?
C5 C6 C1 119.3(3) . . ?
C5 C6 C7 118.1(3) . . ?
C1 C6 C7 122.5(3) . . ?
N2 C7 C6 124.9(3) . . ?
N2 C7 H7 117.6 . . ?
C6 C7 H7 117.6 . . ?
C13 C8 C9 120.2(3) . . ?
C13 C8 N2 116.6(3) . . ?
C9 C8 N2 123.1(3) . . ?
C8 C9 C10 119.2(3) . . ?
C8 C9 H9 120.4 . . ?
C10 C9 H9 120.4 . . ?
C11 C10 C9 120.5(3) . . ?
C11 C10 H10 119.8 . . ?
C9 C10 H10 119.8 . . ?
C10 C11 C12 120.7(3) . . ?
C10 C11 H11 119.6 . . ?
C12 C11 H11 119.6 . . ?
C11 C12 C13 119.3(3) . . ?
C11 C12 H12 120.3 . . ?
C13 C12 H12 120.3 . . ?
C8 C13 C12 120.1(3) . . ?
C8 C13 N3 116.4(3) . . ?
C12 C13 N3 123.4(3) . . ?
N3 C14 C15 125.6(3) . . ?
N3 C14 H14 117.2 . . ?
C15 C14 H14 117.2 . . ?
C16 C15 C20 119.1(3) . . ?
C16 C15 C14 118.5(3) . . ?
C20 C15 C14 122.1(3) . . ?
C17 C16 C15 122.4(3) . . ?
C17 C16 H16 118.8 . . ?
C15 C16 H16 118.8 . . ?
C16 C17 C18 118.2(3) . . ?
C16 C17 H17 120.9 . . ?
C18 C17 H17 120.9 . . ?
C19 C18 C17 121.2(3) . . ?
C19 C18 H18 119.4 . . ?
C17 C18 H18 119.4 . . ?
C18 C19 C20 121.3(3) . . ?
C18 C19 H19 119.4 . . ?
C20 C19 H19 119.4 . . ?
O5 C20 C19 119.9(3) . . ?
O5 C20 C15 122.3(3) . . ?
C19 C20 C15 117.7(3) . . ?
O3 C21 N1 124.6(4) . . ?
O3 C21 H21 117.7 . . ?
N1 C21 H21 117.7 . . ?
N1 C22 H22A 109.5 . . ?
N1 C22 H22B 109.5 . . ?
H22A C22 H22B 109.5 . . ?
N1 C22 H22C 109.5 . . ?
H22A C22 H22C 109.5 . . ?
H22B C22 H22C 109.5 . . ?
N1 C23 H23A 109.5 . . ?
N1 C23 H23B 109.5 . . ?
H23A C23 H23B 109.5 . . ?
N1 C23 H23C 109.5 . . ?
H23A C23 H23C 109.5 . . ?
H23B C23 H23C 109.5 . . ?
Cl2 C24 Cl3 110.4(2) . . ?
Cl2 C24 H24A 109.6 . . ?
Cl3 C24 H24A 109.6 . . ?
Cl2 C24 H24B 109.6 . . ?
Cl3 C24 H24B 109.6 . . ?
H24A C24 H24B 108.1 . . ?

loop_
_geom_bond_atom_site_label_1
_geom_bond_atom_site_label_2
_geom_bond_distance
_geom_bond_site_symmetry_2
_geom_bond_publ_flag
U1 O1 1.776(2) . ?
U1 O2 1.788(2) . ?
U1 O4 2.260(3) . ?
U1 O5 2.275(3) . ?
U1 O3 2.410(3) . ?
U1 N3 2.539(3) . ?
U1 N2 2.549(3) . ?
Cl2 C24 1.752(4) . ?
Cl3 C24 1.759(4) . ?
O3 C21 1.249(5) . ?
O4 C1 1.320(4) . ?
O5 C20 1.317(4) . ?
N1 C21 1.307(5) . ?
N1 C22 1.450(5) . ?
N1 C23 1.461(5) . ?
N2 C7 1.290(4) . ?
N2 C8 1.422(4) . ?
N3 C14 1.289(4) . ?
N3 C13 1.425(4) . ?
C1 C2 1.409(5) . ?
C1 C6 1.417(5) . ?
C2 C3 1.379(5) . ?
C2 H2 0.9300 . ?
C3 C4 1.396(6) . ?
C3 H3 0.9300 . ?
C4 C5 1.383(5) . ?
C4 H4 0.9300 . ?
C5 C6 1.404(5) . ?
C5 H5 0.9300 . ?
C6 C7 1.449(4) . ?
C7 H7 0.9300 . ?
C8 C13 1.398(5) . ?
C8 C9 1.392(5) . ?
C9 C10 1.402(5) . ?
C9 H9 0.9300 . ?
C10 C11 1.377(5) . ?
C10 H10 0.9300 . ?
C11 C12 1.390(5) . ?
C11 H11 0.9300 . ?
C12 C13 1.396(4) . ?
C12 H12 0.9300 . ?
C14 C15 1.449(5) . ?
C14 H14 0.9300 . ?
C15 C16 1.407(5) . ?
C15 C20 1.422(5) . ?
C16 C17 1.377(5) . ?
C16 H16 0.9300 . ?
C17 C18 1.398(5) . ?
C17 H17 0.9300 . ?
C18 C19 1.380(5) . ?
C18 H18 0.9300 . ?
C19 C20 1.413(5) . ?
C19 H19 0.9300 . ?
C21 H21 0.9300 . ?
C22 H22A 0.9600 . ?
C22 H22B 0.9600 . ?
C22 H22C 0.9600 . ?
C23 H23A 0.9600 . ?
C23 H23B 0.9600 . ?
C23 H23C 0.9600 . ?
C24 H24A 0.9700 . ?
C24 H24B 0.9700 . ?

loop_
_geom_torsion_atom_site_label_1
_geom_torsion_atom_site_label_2
_geom_torsion_atom_site_label_3
_geom_torsion_atom_site_label_4
_geom_torsion
_geom_torsion_site_symmetry_1
_geom_torsion_site_symmetry_2
_geom_torsion_site_symmetry_3
_geom_torsion_site_symmetry_4
_geom_torsion_publ_flag
O1 U1 O3 C21 -58.2(4) . . . . ?
O2 U1 O3 C21 121.9(4) . . . . ?
O4 U1 O3 C21 -147.5(4) . . . . ?
O5 U1 O3 C21 30.1(3) . . . . ?
N3 U1 O3 C21 29.0(4) . . . . ?
N2 U1 O3 C21 -147.6(3) . . . . ?
O1 U1 O4 C1 32.6(3) . . . . ?
O2 U1 O4 C1 -144.4(3) . . . . ?
O5 U1 O4 C1 118.4(3) . . . . ?
O3 U1 O4 C1 124.4(3) . . . . ?
N3 U1 O4 C1 -52.9(3) . . . . ?
N2 U1 O4 C1 -55.6(3) . . . . ?
O1 U1 O5 C20 -34.5(3) . . . . ?
O2 U1 O5 C20 142.6(3) . . . . ?
O4 U1 O5 C20 -120.5(3) . . . . ?
O3 U1 O5 C20 -126.6(3) . . . . ?
N3 U1 O5 C20 52.8(3) . . . . ?
N2 U1 O5 C20 51.8(3) . . . . ?
O1 U1 N2 C7 -54.6(3) . . . . ?
O2 U1 N2 C7 126.8(3) . . . . ?
O4 U1 N2 C7 35.6(3) . . . . ?
O5 U1 N2 C7 -141.2(3) . . . . ?
O3 U1 N2 C7 35.7(4) . . . . ?
N3 U1 N2 C7 -142.2(3) . . . . ?
O1 U1 N2 C8 118.7(2) . . . . ?
O2 U1 N2 C8 -60.0(2) . . . . ?
O4 U1 N2 C8 -151.2(2) . . . . ?
O5 U1 N2 C8 32.1(3) . . . . ?
O3 U1 N2 C8 -151.1(2) . . . . ?
N3 U1 N2 C8 31.0(2) . . . . ?
O1 U1 N3 C14 52.6(3) . . . . ?
O2 U1 N3 C14 -129.3(3) . . . . ?
O4 U1 N3 C14 139.2(3) . . . . ?
O5 U1 N3 C14 -37.2(3) . . . . ?
O3 U1 N3 C14 -36.1(4) . . . . ?
N2 U1 N3 C14 142.0(3) . . . . ?
O1 U1 N3 C13 -120.3(2) . . . . ?
O2 U1 N3 C13 57.9(2) . . . . ?
O4 U1 N3 C13 -33.7(3) . . . . ?
O5 U1 N3 C13 149.9(2) . . . . ?
O3 U1 N3 C13 151.0(2) . . . . ?
N2 U1 N3 C13 -30.9(2) . . . . ?
U1 O4 C1 C2 -131.0(3) . . . . ?
U1 O4 C1 C6 51.0(4) . . . . ?
O4 C1 C2 C3 -179.5(3) . . . . ?
C6 C1 C2 C3 -1.4(5) . . . . ?
C1 C2 C3 C4 -0.4(5) . . . . ?
C2 C3 C4 C5 2.3(5) . . . . ?
C3 C4 C5 C6 -2.4(5) . . . . ?
C4 C5 C6 C1 0.6(5) . . . . ?
C4 C5 C6 C7 178.3(3) . . . . ?
O4 C1 C6 C5 179.3(3) . . . . ?
C2 C1 C6 C5 1.3(5) . . . . ?
O4 C1 C6 C7 1.7(5) . . . . ?
C2 C1 C6 C7 -176.3(3) . . . . ?
C8 N2 C7 C6 174.8(3) . . . . ?
U1 N2 C7 C6 -12.3(5) . . . . ?
C5 C6 C7 N2 164.8(3) . . . . ?
C1 C6 C7 N2 -17.5(5) . . . . ?
C7 N2 C8 C13 144.2(3) . . . . ?
U1 N2 C8 C13 -29.6(3) . . . . ?
C7 N2 C8 C9 -40.2(5) . . . . ?
U1 N2 C8 C9 146.0(3) . . . . ?
C13 C8 C9 C10 -1.7(5) . . . . ?
N2 C8 C9 C10 -177.1(3) . . . . ?
C8 C9 C10 C11 0.7(5) . . . . ?
C9 C10 C11 C12 0.5(5) . . . . ?
C10 C11 C12 C13 -0.7(5) . . . . ?
C9 C8 C13 C12 1.5(5) . . . . ?
N2 C8 C13 C12 177.2(3) . . . . ?
C9 C8 C13 N3 -175.2(3) . . . . ?
N2 C8 C13 N3 0.5(4) . . . . ?
C11 C12 C13 C8 -0.3(5) . . . . ?
C11 C12 C13 N3 176.2(3) . . . . ?
C14 N3 C13 C8 -144.3(3) . . . . ?
U1 N3 C13 C8 29.0(3) . . . . ?
C14 N3 C13 C12 39.1(5) . . . . ?
U1 N3 C13 C12 -147.6(3) . . . . ?
C13 N3 C14 C15 -172.0(3) . . . . ?
U1 N3 C14 C15 15.4(5) . . . . ?
N3 C14 C15 C16 -169.6(3) . . . . ?
N3 C14 C15 C20 17.5(5) . . . . ?
C20 C15 C16 C17 0.0(5) . . . . ?
C14 C15 C16 C17 -173.2(3) . . . . ?
C15 C16 C17 C18 2.5(5) . . . . ?
C16 C17 C18 C19 -2.2(5) . . . . ?
C17 C18 C19 C20 -0.6(5) . . . . ?
U1 O5 C20 C19 139.1(3) . . . . ?
U1 O5 C20 C15 -44.6(4) . . . . ?
C18 C19 C20 O5 179.6(3) . . . . ?
C18 C19 C20 C15 3.0(5) . . . . ?
C16 C15 C20 O5 -179.1(3) . . . . ?
C14 C15 C20 O5 -6.2(5) . . . . ?
C16 C15 C20 C19 -2.7(5) . . . . ?
C14 C15 C20 C19 170.3(3) . . . . ?
U1 O3 C21 N1 150.7(3) . . . . ?
C22 N1 C21 O3 -4.6(6) . . . . ?
C23 N1 C21 O3 178.9(4) . . . . ?
